data_7058080
loop_
_publ_author_name
'Dasgupta, Sanchari'
'Aull\'on, Gabriel'
'Zangrando, Ennio'
'Das, Debasis'

_publ_section_title
;
 Mapping the working route of phosphate monoester hydrolysis catalyzed by
 copper based models with special emphasis on the role of oxoanions by
 experimental and theoretical studies
;
_journal_issue 6
_journal_name_full 'New Journal of Chemistry'
_journal_page_first 2501
_journal_paper_doi 10.1039/C8NJ04018D
_journal_volume 43
_journal_year 2019
_chemical_formula_moiety 'C44 H58 Br4 Cu4 N6 O14, C H4 O, O0.50'
_chemical_formula_sum 'C46 H64 Br4 Cu4 N6 O15.5'
_chemical_formula_weight 1522.83
_space_group_crystal_system monoclinic
_space_group_IT_number 14
_space_group_name_Hall '-P 2ybc'
_space_group_name_H-M_alt 'P 1 21/c 1'
_symmetry_space_group_name_Hall '-P 2ybc'
_symmetry_space_group_name_H-M 'P 1 21/c 1'
_atom_sites_solution_hydrogens mixed
_audit_creation_method SHELXL-2014/7
_audit_update_record
;
2018-07-31 deposited with the CCDC.
2019-01-08 downloaded from the CCDC.
;
_cell_angle_alpha 90
_cell_angle_beta 107.718(5)
_cell_angle_gamma 90
_cell_formula_units_Z 2
_cell_length_a 12.401(3)
_cell_length_b 19.901(6)
_cell_length_c 13.776(4)
_cell_measurement_reflns_used 2985
_cell_measurement_temperature 293(2)
_cell_measurement_theta_max 24.49
_cell_measurement_theta_min 2.08
_cell_volume 3238.5(16)
_computing_cell_refinement 'Bruker SAINT'
_computing_data_collection 'Bruker APEX2'
_computing_data_reduction 'Bruker SAINT'
_computing_molecular_graphics 'Ortep3 for Windows (Farrugia,1997)'
_computing_publication_material 'Wingx 2013.03 (Farrugia, 1999)'
_computing_structure_refinement 'SHELXL-2014/7 (Sheldrick, 2014)'
_computing_structure_solution 'SHELXS-97 (Sheldrick, 2008)'
_diffrn_ambient_temperature 293(2)
_diffrn_measured_fraction_theta_full 0.951
_diffrn_measured_fraction_theta_max 0.936
_diffrn_measurement_device_type 'Bruker APEX-II CCD'
_diffrn_measurement_method '\f and \w scans'
_diffrn_radiation_type MoK\a
_diffrn_radiation_wavelength 0.71073
_diffrn_reflns_av_R_equivalents 0.0856
_diffrn_reflns_av_unetI/netI 0.1172
_diffrn_reflns_Laue_measured_fraction_full 0.951
_diffrn_reflns_Laue_measured_fraction_max 0.936
_diffrn_reflns_limit_h_max 14
_diffrn_reflns_limit_h_min -14
_diffrn_reflns_limit_k_max 24
_diffrn_reflns_limit_k_min -23
_diffrn_reflns_limit_l_max 16
_diffrn_reflns_limit_l_min -16
_diffrn_reflns_number 15198
_diffrn_reflns_point_group_measured_fraction_full 0.951
_diffrn_reflns_point_group_measured_fraction_max 0.936
_diffrn_reflns_theta_full 25.242
_diffrn_reflns_theta_max 25.579
_diffrn_reflns_theta_min 1.859
_diffrn_source 'sealed tube'
_exptl_absorpt_coefficient_mu 3.823
_exptl_absorpt_correction_T_max 0.55
_exptl_absorpt_correction_T_min 0.39
_exptl_absorpt_correction_type multi-scan
_exptl_absorpt_process_details 'Bruker (2009). SADABS Bruker AXS Inc., Madison, Wisconsin, USA.'
_exptl_crystal_colour green
_exptl_crystal_density_diffrn 1.562
_exptl_crystal_description block
_exptl_crystal_F_000 1524
_exptl_crystal_size_max 0.30
_exptl_crystal_size_mid 0.20
_exptl_crystal_size_min 0.15
_refine_diff_density_max 1.183
_refine_diff_density_min -1.319
_refine_diff_density_rms 0.122
_refine_ls_extinction_method none
_refine_ls_goodness_of_fit_ref 0.973
_refine_ls_hydrogen_treatment constr
_refine_ls_matrix_type full
_refine_ls_number_parameters 342
_refine_ls_number_reflns 5700
_refine_ls_number_restraints 2
_refine_ls_restrained_S_all 0.973
_refine_ls_R_factor_all 0.1357
_refine_ls_R_factor_gt 0.0621
_refine_ls_shift/su_max 0.000
_refine_ls_shift/su_mean 0.000
_refine_ls_structure_factor_coef Fsqd
_refine_ls_weighting_details 'w=1/[\s^2^(Fo^2^)+(0.0876P)^2^] where P=(Fo^2^+2Fc^2^)/3'
_refine_ls_weighting_scheme calc
_refine_ls_wR_factor_gt 0.1518
_refine_ls_wR_factor_ref 0.1844
_reflns_Friedel_coverage 0.000
_reflns_number_gt 2963
_reflns_number_total 5700
_reflns_threshold_expression 'I > 2\s(I)'
_cod_data_source_file c8nj04018d2.cif
_cod_data_source_block 2
_cod_depositor_comments
;
The following automatic conversions were performed:

'_exptl_absorpt_correction_type' value 'MULTI-SCAN' changed to
'multi-scan' according to
/home/data/users/saulius/crontab/automatic-downloads/rss-feeds/RSC/lib/dictionaries/cif_core.dic
dictionary named 'cif_core.dic' version 2.4.2 from 2011-04-26.

Automatic conversion script
Id: cif_fix_values 4973 2017-02-22 13:04:09Z antanas 

 Adding full bibliography for 7058080--7058081.cif.
;
_cod_original_cell_volume 3238.4(16)
_cod_original_formula_sum 'C46 H64 Br4 Cu4 N6 O15.50'
_cod_database_code 7058080
_shelx_shelxl_version_number 2014/7
_shelx_space_group_comment
;
The symmetry employed for this shelxl refinement is uniquely defined
by the following loop, which should always be used as a source of
symmetry information in preference to the above space-group names.
They are only intended as comments.
;

loop_
_space_group_symop_operation_xyz
'x, y, z'
'-x, y+1/2, -z+1/2'
'-x, -y, -z'
'x, -y-1/2, z-1/2'

loop_
_atom_site_label
_atom_site_type_symbol
_atom_site_fract_x
_atom_site_fract_y
_atom_site_fract_z
_atom_site_U_iso_or_equiv
_atom_site_adp_type
_atom_site_occupancy
_atom_site_site_symmetry_order
_atom_site_calc_flag
_atom_site_refinement_flags_posn
_atom_site_refinement_flags_adp
_atom_site_refinement_flags_occupancy
Cu1 Cu 0.28840(8) 0.15176(5) 0.35962(7) 0.0421(3) Uani 1 1 d . . .
Cu2 Cu 0.49439(8) 0.06757(5) 0.44044(8) 0.0430(3) Uani 1 1 d . . .
Br1 Br 0.06686(10) -0.12586(5) 0.01260(8) 0.0849(4) Uani 1 1 d . . .
Br2 Br 0.96766(8) -0.09081(5) 0.32035(9) 0.0729(4) Uani 1 1 d . . .
N1 N 0.1255(5) 0.1420(3) 0.2827(5) 0.0395(16) Uani 1 1 d . . .
H1 H 0.1173 0.1549 0.2122 0.047 Uiso 1 1 calc R U .
N2 N 0.6373(5) 0.1135(3) 0.4466(5) 0.0388(16) Uani 1 1 d . . .
H2N H 0.6361 0.1215 0.3761 0.047 Uiso 1 1 calc R U .
N3 N 0.2896(8) 0.1997(4) 0.1287(7) 0.067(2) Uani 1 1 d . . .
O1 O 0.3262(4) 0.0591(2) 0.3479(4) 0.0463(15) Uani 1 1 d . . .
O2 O 0.2455(5) 0.2437(3) 0.3870(4) 0.0532(16) Uani 1 1 d . . .
H2A H 0.2577 0.2482 0.4601 0.064 Uiso 1 1 d . U .
O3 O 0.5473(4) -0.0216(2) 0.4324(4) 0.0416(13) Uani 1 1 d . . .
O4 O 0.4387(4) 0.1568(2) 0.4508(4) 0.0430(14) Uani 1 1 d . . .
O5 O 0.3440(6) 0.1820(4) 0.2166(5) 0.093(2) Uani 1 1 d . . .
O6 O 0.3430(6) 0.2081(5) 0.0661(6) 0.105(3) Uani 1 1 d . . .
O7 O 0.1876(6) 0.2073(4) 0.1053(5) 0.078(2) Uani 1 1 d . . .
C1 C 0.2694(7) 0.0215(4) 0.2674(6) 0.044(2) Uani 1 1 d . . .
C2 C 0.3277(7) -0.0254(4) 0.2251(7) 0.053(2) Uani 1 1 d . . .
H2 H 0.4063 -0.0273 0.2487 0.063 Uiso 1 1 calc R U .
C3 C 0.2674(8) -0.0691(4) 0.1476(7) 0.060(3) Uani 1 1 d . . .
H3 H 0.3050 -0.1010 0.1206 0.072 Uiso 1 1 calc R U .
C4 C 0.1534(8) -0.0639(4) 0.1131(7) 0.054(2) Uani 1 1 d . . .
C5 C 0.0951(7) -0.0176(4) 0.1504(6) 0.047(2) Uani 1 1 d . . .
H5 H 0.0168 -0.0148 0.1231 0.057 Uiso 1 1 calc R U .
C6 C 0.1521(7) 0.0259(4) 0.2296(6) 0.042(2) Uani 1 1 d . . .
C7 C 0.0865(7) 0.0719(4) 0.2795(6) 0.047(2) Uani 1 1 d . . .
H7A H 0.0065 0.0697 0.2418 0.056 Uiso 1 1 calc R U .
H7B H 0.0959 0.0564 0.3484 0.056 Uiso 1 1 calc R U .
C8 C 0.0609(7) 0.1924(4) 0.3225(6) 0.044(2) Uani 1 1 d . . .
C9 C 0.1302(7) 0.2564(4) 0.3362(6) 0.055(2) Uani 1 1 d . . .
H9A H 0.1227 0.2760 0.2699 0.066 Uiso 1 1 calc R U .
H9B H 0.1014 0.2885 0.3751 0.066 Uiso 1 1 calc R U .
C11 C 0.6404(7) -0.0362(4) 0.4086(6) 0.038(2) Uani 1 1 d . . .
C12 C 0.6495(7) -0.0952(4) 0.3558(6) 0.048(2) Uani 1 1 d . . .
H12 H 0.5883 -0.1246 0.3386 0.058 Uiso 1 1 calc R U .
C13 C 0.7424(7) -0.1119(4) 0.3281(7) 0.053(2) Uani 1 1 d . . .
H13 H 0.7438 -0.1513 0.2922 0.063 Uiso 1 1 calc R U .
C14 C 0.8342(7) -0.0696(4) 0.3542(7) 0.051(2) Uani 1 1 d . . .
C15 C 0.8319(7) -0.0097(4) 0.4048(6) 0.051(2) Uani 1 1 d . . .
H15 H 0.8933 0.0194 0.4192 0.061 Uiso 1 1 calc R U .
C16 C 0.7365(7) 0.0065(4) 0.4340(6) 0.041(2) Uani 1 1 d . . .
C17 C 0.7378(7) 0.0709(4) 0.4947(7) 0.049(2) Uani 1 1 d . . .
H17A H 0.7390 0.0594 0.5634 0.059 Uiso 1 1 calc R U .
H17B H 0.8061 0.0961 0.4990 0.059 Uiso 1 1 calc R U .
C18 C 0.6357(7) 0.1811(4) 0.4945(7) 0.047(2) Uani 1 1 d . . .
C19 C 0.5172(6) 0.2069(4) 0.4457(7) 0.050(2) Uani 1 1 d . . .
H19A H 0.5048 0.2470 0.4809 0.060 Uiso 1 1 calc R U .
H19B H 0.5072 0.2186 0.3751 0.060 Uiso 1 1 calc R U .
C20 C -0.0571(7) 0.2059(5) 0.2477(8) 0.081(3) Uani 1 1 d . . .
H20A H -0.0956 0.2386 0.2765 0.121 Uiso 1 1 calc R U .
H20B H -0.0497 0.2227 0.1847 0.121 Uiso 1 1 calc R U .
H20C H -0.0999 0.1649 0.2351 0.121 Uiso 1 1 calc R U .
C21 C 0.0513(8) 0.1704(4) 0.4249(7) 0.066(3) Uani 1 1 d . . .
H21A H 0.0094 0.2035 0.4493 0.099 Uiso 1 1 calc R U .
H21B H 0.0127 0.1280 0.4176 0.099 Uiso 1 1 calc R U .
H21C H 0.1256 0.1659 0.4726 0.099 Uiso 1 1 calc R U .
C22 C 0.7256(7) 0.2286(4) 0.4739(8) 0.078(3) Uani 1 1 d . . .
H22A H 0.7230 0.2714 0.5052 0.118 Uiso 1 1 calc R U .
H22B H 0.7995 0.2093 0.5020 0.118 Uiso 1 1 calc R U .
H22C H 0.7100 0.2345 0.4018 0.118 Uiso 1 1 calc R U .
C23 C 0.6597(8) 0.1730(5) 0.6103(7) 0.069(3) Uani 1 1 d . . .
H23A H 0.6586 0.2164 0.6406 0.104 Uiso 1 1 calc R U .
H23B H 0.6027 0.1449 0.6233 0.104 Uiso 1 1 calc R U .
H23C H 0.7327 0.1528 0.6392 0.104 Uiso 1 1 calc R U .
O9 O 0.5808(9) 0.1402(5) 0.2233(8) 0.051(3) Uiso 0.5 1 d D . P
H9 H 0.5151 0.1488 0.2199 0.076 Uiso 0.5 1 calc R U P
C24 C 0.582(3) 0.0918(14) 0.149(2) 0.153(12) Uiso 0.5 1 d D . P
H24A H 0.5413 0.1137 0.0856 0.184 Uiso 0.5 1 calc R U P
H24B H 0.5315 0.0573 0.1590 0.184 Uiso 0.5 1 calc R U P
C25 C 0.667(3) 0.054(2) 0.122(3) 0.226(18) Uiso 0.5 1 d D . P
H25A H 0.6319 0.0258 0.0652 0.339 Uiso 0.5 1 calc R U P
H25B H 0.7182 0.0847 0.1045 0.339 Uiso 0.5 1 calc R U P
H25C H 0.7082 0.0273 0.1792 0.339 Uiso 0.5 1 calc R U P
O1W O 0.736(4) -0.055(2) 0.042(3) 0.160(16) Uiso 0.25 1 d . . P

loop_
_atom_site_aniso_label
_atom_site_aniso_U_11
_atom_site_aniso_U_22
_atom_site_aniso_U_33
_atom_site_aniso_U_23
_atom_site_aniso_U_13
_atom_site_aniso_U_12
Cu1 0.0401(6) 0.0357(5) 0.0466(6) -0.0017(5) 0.0074(5) 0.0034(5)
Cu2 0.0365(6) 0.0341(5) 0.0578(7) 0.0019(5) 0.0136(5) -0.0011(5)
Br1 0.0965(9) 0.0643(7) 0.0687(7) -0.0277(5) -0.0124(6) 0.0078(6)
Br2 0.0515(7) 0.0689(7) 0.1106(9) -0.0250(6) 0.0431(6) -0.0122(5)
N1 0.044(4) 0.037(4) 0.035(4) 0.000(3) 0.008(3) -0.002(3)
N2 0.033(4) 0.038(4) 0.046(4) 0.001(3) 0.012(3) -0.002(3)
N3 0.067(7) 0.084(6) 0.053(6) 0.019(5) 0.022(5) 0.001(5)
O1 0.039(3) 0.039(3) 0.049(3) -0.005(3) -0.006(3) 0.004(3)
O2 0.045(4) 0.043(3) 0.068(4) -0.009(3) 0.011(3) 0.003(3)
O3 0.028(3) 0.034(3) 0.065(4) 0.007(3) 0.017(3) 0.004(2)
O4 0.031(3) 0.040(3) 0.057(4) -0.003(3) 0.011(3) -0.004(3)
O5 0.073(5) 0.153(7) 0.053(5) 0.028(5) 0.017(4) 0.008(5)
O6 0.077(5) 0.171(8) 0.077(5) 0.056(5) 0.037(5) 0.012(5)
O7 0.066(5) 0.094(6) 0.070(5) 0.012(4) 0.014(4) 0.005(4)
C1 0.042(6) 0.044(5) 0.040(5) -0.004(4) 0.005(4) -0.001(4)
C2 0.044(6) 0.047(5) 0.063(6) -0.005(5) 0.011(5) 0.004(4)
C3 0.067(7) 0.051(6) 0.051(6) -0.007(5) 0.002(5) 0.020(5)
C4 0.063(7) 0.047(5) 0.045(5) -0.012(4) 0.004(5) 0.010(5)
C5 0.040(5) 0.053(5) 0.041(5) 0.002(4) 0.000(4) -0.006(4)
C6 0.037(6) 0.047(5) 0.038(5) -0.002(4) 0.006(4) 0.002(4)
C7 0.046(6) 0.050(5) 0.041(5) -0.005(4) 0.008(4) 0.005(4)
C8 0.032(5) 0.046(5) 0.046(5) -0.003(4) -0.001(4) 0.016(4)
C9 0.072(7) 0.044(5) 0.049(6) 0.008(4) 0.018(5) 0.019(5)
C11 0.030(5) 0.038(5) 0.039(5) 0.009(4) 0.001(4) -0.003(4)
C12 0.042(6) 0.035(5) 0.065(6) -0.010(4) 0.012(5) -0.010(4)
C13 0.055(6) 0.050(5) 0.061(6) -0.010(4) 0.029(5) -0.008(5)
C14 0.051(6) 0.041(5) 0.065(6) -0.005(4) 0.026(5) -0.005(4)
C15 0.039(6) 0.050(5) 0.059(6) 0.004(4) 0.007(4) -0.008(4)
C16 0.034(5) 0.047(5) 0.041(5) -0.001(4) 0.011(4) -0.001(4)
C17 0.039(5) 0.047(5) 0.060(6) -0.008(4) 0.012(4) 0.000(4)
C18 0.030(5) 0.043(5) 0.070(6) -0.006(4) 0.016(4) -0.006(4)
C19 0.045(6) 0.034(5) 0.072(6) 0.004(4) 0.018(5) -0.010(4)
C20 0.052(7) 0.073(7) 0.102(9) -0.023(6) 0.000(6) 0.016(5)
C21 0.081(7) 0.065(6) 0.064(7) -0.009(5) 0.039(6) -0.012(5)
C22 0.061(7) 0.055(6) 0.125(10) -0.009(6) 0.037(6) -0.025(5)
C23 0.078(7) 0.069(7) 0.053(6) -0.016(5) 0.008(5) 0.000(6)

loop_
_atom_type_symbol
_atom_type_description
_atom_type_scat_dispersion_real
_atom_type_scat_dispersion_imag
_atom_type_scat_source
C C 0.0033 0.0016 'International Tables Vol C Tables 4.2.6.8 and 6.1.1.4'
H H 0.0000 0.0000 'International Tables Vol C Tables 4.2.6.8 and 6.1.1.4'
N N 0.0061 0.0033 'International Tables Vol C Tables 4.2.6.8 and 6.1.1.4'
O O 0.0106 0.0060 'International Tables Vol C Tables 4.2.6.8 and 6.1.1.4'
Cu Cu 0.3201 1.2651 'International Tables Vol C Tables 4.2.6.8 and 6.1.1.4'
Br Br -0.2901 2.4595 'International Tables Vol C Tables 4.2.6.8 and 6.1.1.4'

loop_
_geom_angle_atom_site_label_1
_geom_angle_atom_site_label_2
_geom_angle_atom_site_label_3
_geom_angle
_geom_angle_site_symmetry_1
_geom_angle_site_symmetry_3
O4 Cu1 O1 83.7(2) . .
O4 Cu1 O2 95.3(2) . .
O1 Cu1 O2 173.0(2) . .
O4 Cu1 N1 171.4(3) . .
O1 Cu1 N1 95.5(2) . .
O2 Cu1 N1 84.4(2) . .
O4 Cu1 O5 93.5(2) . .
O1 Cu1 O5 92.0(3) . .
O2 Cu1 O5 95.0(3) . .
N1 Cu1 O5 95.0(3) . .
O4 Cu1 Cu2 39.35(15) . .
O1 Cu1 Cu2 44.50(15) . .
O2 Cu1 Cu2 134.56(16) . .
N1 Cu1 Cu2 139.82(17) . .
O5 Cu1 Cu2 91.18(18) . .
O3 Cu2 O4 178.5(2) . .
O3 Cu2 N2 96.5(2) . .
O4 Cu2 N2 84.7(2) . .
O3 Cu2 O1 100.7(2) . .
O4 Cu2 O1 78.8(2) . .
N2 Cu2 O1 141.1(2) . .
O3 Cu2 O3 79.9(2) . 3_656
O4 Cu2 O3 98.6(2) . 3_656
N2 Cu2 O3 126.3(2) . 3_656
O1 Cu2 O3 91.1(2) . 3_656
O3 Cu2 Cu1 140.73(16) . .
O4 Cu2 Cu1 38.90(14) . .
N2 Cu2 Cu1 114.42(18) . .
O1 Cu2 Cu1 40.02(14) . .
O3 Cu2 Cu1 98.68(13) 3_656 .
C7 N1 C8 116.1(6) . .
C7 N1 Cu1 112.3(5) . .
C8 N1 Cu1 108.2(4) . .
C7 N1 H1 106.5 . .
C8 N1 H1 106.5 . .
Cu1 N1 H1 106.5 . .
C17 N2 C18 115.9(6) . .
C17 N2 Cu2 112.1(5) . .
C18 N2 Cu2 107.6(5) . .
C17 N2 H2N 106.9 . .
C18 N2 H2N 106.9 . .
Cu2 N2 H2N 106.9 . .
O7 N3 O5 120.3(9) . .
O7 N3 O6 121.9(9) . .
O5 N3 O6 117.7(9) . .
C1 O1 Cu1 121.5(5) . .
C1 O1 Cu2 136.1(5) . .
Cu1 O1 Cu2 95.5(2) . .
C9 O2 Cu1 111.3(4) . .
C9 O2 H2A 108.2 . .
Cu1 O2 H2A 108.5 . .
C11 O3 Cu2 124.0(5) . .
C11 O3 Cu2 123.1(4) . 3_656
Cu2 O3 Cu2 100.1(2) . 3_656
C19 O4 Cu1 123.7(5) . .
C19 O4 Cu2 112.3(4) . .
Cu1 O4 Cu2 101.7(2) . .
N3 O5 Cu1 132.6(6) . .
O1 C1 C6 120.0(7) . .
O1 C1 C2 120.2(7) . .
C6 C1 C2 119.8(7) . .
C3 C2 C1 120.2(8) . .
C3 C2 H2 119.9 . .
C1 C2 H2 119.9 . .
C4 C3 C2 118.6(8) . .
C4 C3 H3 120.7 . .
C2 C3 H3 120.7 . .
C3 C4 C5 122.5(8) . .
C3 C4 Br1 120.0(7) . .
C5 C4 Br1 117.5(7) . .
C4 C5 C6 120.7(8) . .
C4 C5 H5 119.7 . .
C6 C5 H5 119.7 . .
C1 C6 C5 118.4(7) . .
C1 C6 C7 120.7(7) . .
C5 C6 C7 120.7(7) . .
N1 C7 C6 111.6(7) . .
N1 C7 H7A 109.3 . .
C6 C7 H7A 109.3 . .
N1 C7 H7B 109.3 . .
C6 C7 H7B 109.3 . .
H7A C7 H7B 108.0 . .
N1 C8 C21 110.7(6) . .
N1 C8 C9 105.3(6) . .
C21 C8 C9 109.2(7) . .
N1 C8 C20 112.4(7) . .
C21 C8 C20 110.2(8) . .
C9 C8 C20 108.9(7) . .
O2 C9 C8 111.2(6) . .
O2 C9 H9A 109.4 . .
C8 C9 H9A 109.4 . .
O2 C9 H9B 109.4 . .
C8 C9 H9B 109.4 . .
H9A C9 H9B 108.0 . .
O3 C11 C12 121.7(7) . .
O3 C11 C16 122.6(7) . .
C12 C11 C16 115.8(8) . .
C13 C12 C11 124.0(8) . .
C13 C12 H12 118.0 . .
C11 C12 H12 118.0 . .
C12 C13 C14 118.8(8) . .
C12 C13 H13 120.6 . .
C14 C13 H13 120.6 . .
C13 C14 C15 121.1(8) . .
C13 C14 Br2 120.9(6) . .
C15 C14 Br2 117.9(7) . .
C14 C15 C16 119.5(8) . .
C14 C15 H15 120.3 . .
C16 C15 H15 120.3 . .
C15 C16 C11 120.8(7) . .
C15 C16 C17 118.8(7) . .
C11 C16 C17 120.4(7) . .
N2 C17 C16 111.5(6) . .
N2 C17 H17A 109.3 . .
C16 C17 H17A 109.3 . .
N2 C17 H17B 109.3 . .
C16 C17 H17B 109.3 . .
H17A C17 H17B 108.0 . .
N2 C18 C19 104.5(6) . .
N2 C18 C23 109.7(7) . .
C19 C18 C23 110.6(7) . .
N2 C18 C22 111.1(7) . .
C19 C18 C22 111.6(7) . .
C23 C18 C22 109.2(7) . .
O4 C19 C18 109.3(6) . .
O4 C19 H19A 109.8 . .
C18 C19 H19A 109.8 . .
O4 C19 H19B 109.8 . .
C18 C19 H19B 109.8 . .
H19A C19 H19B 108.3 . .
C8 C20 H20A 109.5 . .
C8 C20 H20B 109.5 . .
H20A C20 H20B 109.5 . .
C8 C20 H20C 109.5 . .
H20A C20 H20C 109.5 . .
H20B C20 H20C 109.5 . .
C8 C21 H21A 109.5 . .
C8 C21 H21B 109.5 . .
H21A C21 H21B 109.5 . .
C8 C21 H21C 109.5 . .
H21A C21 H21C 109.5 . .
H21B C21 H21C 109.5 . .
C18 C22 H22A 109.5 . .
C18 C22 H22B 109.5 . .
H22A C22 H22B 109.5 . .
C18 C22 H22C 109.5 . .
H22A C22 H22C 109.5 . .
H22B C22 H22C 109.5 . .
C18 C23 H23A 109.5 . .
C18 C23 H23B 109.5 . .
H23A C23 H23B 109.5 . .
C18 C23 H23C 109.5 . .
H23A C23 H23C 109.5 . .
H23B C23 H23C 109.5 . .
C24 O9 H9 109.5 . .
O9 C24 C25 136(3) . .
O9 C24 H24A 103.2 . .
C25 C24 H24A 103.2 . .
O9 C24 H24B 103.2 . .
C25 C24 H24B 103.2 . .
H24A C24 H24B 105.2 . .
C24 C25 H25A 109.5 . .
C24 C25 H25B 109.5 . .
H25A C25 H25B 109.5 . .
C24 C25 H25C 109.5 . .
H25A C25 H25C 109.5 . .
H25B C25 H25C 109.5 . .

loop_
_geom_bond_atom_site_label_1
_geom_bond_atom_site_label_2
_geom_bond_distance
_geom_bond_site_symmetry_2
Cu1 O4 1.907(5) .
Cu1 O1 1.921(5) .
Cu1 O2 1.973(5) .
Cu1 N1 1.985(6) .
Cu1 O5 2.355(7) .
Cu1 Cu2 2.9735(14) .
Cu2 O3 1.907(5) .
Cu2 O4 1.926(5) .
Cu2 N2 1.972(6) .
Cu2 O1 2.094(5) .
Cu2 O3 2.172(5) 3_656
Br1 C4 1.920(8) .
Br2 C14 1.899(9) .
N1 C7 1.474(9) .
N1 C8 1.487(9) .
N1 H1 0.9800 .
N2 C17 1.486(9) .
N2 C18 1.502(9) .
N2 H2N 0.9800 .
N3 O7 1.215(9) .
N3 O5 1.244(9) .
N3 O6 1.249(10) .
O1 C1 1.347(8) .
O2 C9 1.410(9) .
O2 H2A 0.9753 .
O3 C11 1.326(9) .
O3 Cu2 2.172(5) 3_656
O4 C19 1.411(8) .
C1 C6 1.391(10) .
C1 C2 1.410(11) .
C2 C3 1.404(11) .
C2 H2 0.9300 .
C3 C4 1.351(12) .
C3 H3 0.9300 .
C4 C5 1.365(11) .
C5 C6 1.402(10) .
C5 H5 0.9300 .
C6 C7 1.521(11) .
C7 H7A 0.9700 .
C7 H7B 0.9700 .
C8 C21 1.516(11) .
C8 C9 1.516(11) .
C8 C20 1.536(11) .
C9 H9A 0.9700 .
C9 H9B 0.9700 .
C11 C12 1.403(10) .
C11 C16 1.417(10) .
C12 C13 1.361(11) .
C12 H12 0.9300 .
C13 C14 1.373(11) .
C13 H13 0.9300 .
C14 C15 1.384(11) .
C15 C16 1.398(10) .
C15 H15 0.9300 .
C16 C17 1.528(10) .
C17 H17A 0.9700 .
C17 H17B 0.9700 .
C18 C19 1.507(10) .
C18 C23 1.540(12) .
C18 C22 1.552(11) .
C19 H19A 0.9700 .
C19 H19B 0.9700 .
C20 H20A 0.9600 .
C20 H20B 0.9600 .
C20 H20C 0.9600 .
C21 H21A 0.9600 .
C21 H21B 0.9600 .
C21 H21C 0.9600 .
C22 H22A 0.9600 .
C22 H22B 0.9600 .
C22 H22C 0.9600 .
C23 H23A 0.9600 .
C23 H23B 0.9600 .
C23 H23C 0.9600 .
O9 C24 1.410(17) .
O9 H9 0.8200 .
C24 C25 1.425(19) .
C24 H24A 0.9700 .
C24 H24B 0.9700 .
C25 H25A 0.9600 .
C25 H25B 0.9600 .
C25 H25C 0.9600 .
